data_2021776
loop_
_publ_author_name
'Vicentes, Daniel E.'
'Rodr\'iguez, Ricaurte'
'Ochoa, Patricia'
'Cobo, Justo'
'Glidewell, Christopher'

_publ_section_title
;
 A concise and efficient synthesis of amino-substituted
 (1<i>H</i>-benzo[<i>d</i>]imidazol-1-yl)pyrimidine hybrids: synthetic
 sequence and the molecular and supramolecular structures of six examples
;
_journal_coeditor_code OV3133
_journal_issue 10
_journal_name_full 'Acta Crystallographica Section C'
_journal_page_first
;
;
_journal_paper_doi 10.1107/S2053229619012087
_journal_volume 75
_journal_year 2019
_chemical_formula_iupac 'C25 H20 N8 O5'
_chemical_formula_moiety 'C25 H20 N8 O5'
_chemical_formula_sum 'C25 H20 N8 O5'
_chemical_formula_weight 512.49
_chemical_name_systematic
6-Methoxy-<i>N</i>^5^-(4-nitrobenzyl)-4-[2-(4-nitrophenyl)-1<i>H</i>-benzo[<i>d</i>]imidazol-1-yl]pyrimidine-2,5-diamine
_space_group_crystal_system monoclinic
_space_group_IT_number 14
_space_group_name_Hall '-P 2yn'
_space_group_name_H-M_alt 'P 1 21/n 1'
_symmetry_space_group_name_Hall '-P 2yn'
_symmetry_space_group_name_H-M 'P 1 21/n 1'
_atom_sites_solution_hydrogens mixed
_atom_sites_solution_primary difmap
_audit_creation_method SHELXL2014
_cell_angle_alpha 90
_cell_angle_beta 97.101(3)
_cell_angle_gamma 90
_cell_formula_units_Z 4
_cell_length_a 7.6614(6)
_cell_length_b 16.6048(11)
_cell_length_c 18.1311(13)
_cell_measurement_reflns_used 5246
_cell_measurement_temperature 100(2)
_cell_measurement_theta_max 27.502
_cell_measurement_theta_min 2.453
_cell_volume 2288.9(3)
_computing_cell_refinement
;
SAINT (Bruker, 2017)
;
_computing_data_collection
;
APEX3 (Bruker, 2018)
;
_computing_data_reduction
;
SAINT (Bruker, 2017)
;
_computing_molecular_graphics
;
PLATON (Spek, 2009)
;
_computing_publication_material
;
SHELXL2014 (Sheldrick, 2015b) and PLATON (Spek, 2009)
;
_computing_structure_refinement
;
SHELXL2014 (Sheldrick, 2015b)
;
_computing_structure_solution
;
SHELXT2014 (Sheldrick, 2015a)
;
_diffrn_ambient_temperature 100(2)
_diffrn_measured_fraction_theta_full 0.999
_diffrn_measured_fraction_theta_max 0.999
_diffrn_measurement_device_type 'Bruker D8 Venture'
_diffrn_measurement_method '\f and \w scans'
_diffrn_radiation_monochromator 'multilayer mirror'
_diffrn_radiation_type MoK\a
_diffrn_radiation_wavelength 0.71073
_diffrn_reflns_av_R_equivalents 0.0390
_diffrn_reflns_av_unetI/netI 0.0179
_diffrn_reflns_limit_h_max 9
_diffrn_reflns_limit_h_min -9
_diffrn_reflns_limit_k_max 21
_diffrn_reflns_limit_k_min -21
_diffrn_reflns_limit_l_max 23
_diffrn_reflns_limit_l_min -23
_diffrn_reflns_number 58336
_diffrn_reflns_theta_full 25.242
_diffrn_reflns_theta_max 27.502
_diffrn_reflns_theta_min 2.453
_diffrn_source 'INCOATEC high brilliance microfocus sealed tube'
_diffrn_standards_decay_% 0
_diffrn_standards_interval_count 0
_diffrn_standards_interval_time 0
_diffrn_standards_number 0
_exptl_absorpt_coefficient_mu 0.108
_exptl_absorpt_correction_T_max 0.984
_exptl_absorpt_correction_T_min 0.937
_exptl_absorpt_correction_type multi-scan
_exptl_absorpt_process_details
;
(SADABS; Bruker, 2016)
;
_exptl_crystal_colour orange
_exptl_crystal_density_diffrn 1.487
_exptl_crystal_description block
_exptl_crystal_F_000 1064
_exptl_crystal_size_max 0.170
_exptl_crystal_size_mid 0.150
_exptl_crystal_size_min 0.100
_refine_diff_density_max 0.372
_refine_diff_density_min -0.431
_refine_ls_extinction_method none
_refine_ls_goodness_of_fit_ref 1.054
_refine_ls_hydrogen_treatment mixed
_refine_ls_matrix_type full
_refine_ls_number_parameters 353
_refine_ls_number_reflns 5246
_refine_ls_number_restraints 0
_refine_ls_restrained_S_all 1.054
_refine_ls_R_factor_all 0.0481
_refine_ls_R_factor_gt 0.0427
_refine_ls_shift/su_max 0.001
_refine_ls_shift/su_mean 0.000
_refine_ls_structure_factor_coef Fsqd
_refine_ls_weighting_details 'w=1/[\s^2^(Fo^2^)+(0.0473P)^2^+1.8641P] where P=(Fo^2^+2Fc^2^)/3'
_refine_ls_weighting_scheme calc
_refine_ls_wR_factor_gt 0.1090
_refine_ls_wR_factor_ref 0.1135
_reflns_number_gt 4667
_reflns_number_total 5246
_reflns_threshold_expression 'I > 2\s(I)'
_cod_data_source_file ov3133sup1.cif
_cod_data_source_block IV
_cod_database_code 2021776
_shelx_space_group_comment
;
The symmetry employed for this shelxl refinement is uniquely defined
by the following loop, which should always be used as a source of
symmetry information in preference to the above space-group names.
They are only intended as comments.
;
_shelx_estimated_absorpt_t_min 0.982
_shelx_estimated_absorpt_t_max 0.989
_shelxl_version_number 2.014

loop_
_space_group_symop_operation_xyz
'x, y, z'
'-x+1/2, y+1/2, -z+1/2'
'-x, -y, -z'
'x-1/2, -y-1/2, z-1/2'

loop_
_atom_site_type_symbol
_atom_site_label
_atom_site_fract_x
_atom_site_fract_y
_atom_site_fract_z
_atom_site_U_iso_or_equiv
_atom_site_adp_type
_atom_site_calc_flag
_atom_site_occupancy
N N1 0.48756(15) 0.81443(7) 0.68882(6) 0.0146(2) Uani d 1
C C2 0.62442(18) 0.80687(8) 0.64864(8) 0.0148(3) Uani d 1
N N3 0.61248(15) 0.79614(7) 0.57479(6) 0.0153(2) Uani d 1
C C4 0.44918(18) 0.78690(8) 0.54030(7) 0.0136(3) Uani d 1
C C5 0.29790(17) 0.78807(8) 0.57449(7) 0.0140(3) Uani d 1
C C6 0.32969(18) 0.80507(8) 0.65162(8) 0.0142(3) Uani d 1
N N21 0.78733(16) 0.81348(8) 0.68643(7) 0.0193(3) Uani d 1
H H21A 0.798(2) 0.8068(11) 0.7348(11) 0.023 Uiso d 1
H H21B 0.877(3) 0.8004(11) 0.6609(11) 0.023 Uiso d 1
N N41 0.43952(15) 0.78111(7) 0.46137(6) 0.0137(2) Uani d 1
C C42 0.36591(17) 0.72343(8) 0.41202(7) 0.0145(3) Uani d 1
N N43 0.37124(16) 0.74409(7) 0.34230(7) 0.0169(2) Uani d 1
C C43A 0.44908(19) 0.81959(9) 0.34455(8) 0.0173(3) Uani d 1
C C44 0.4840(2) 0.87041(10) 0.28656(8) 0.0242(3) Uani d 1
H H44 0.4574 0.8547 0.2360 0.029 Uiso calc 1
C C45 0.5588(2) 0.94445(10) 0.30585(9) 0.0281(4) Uani d 1
H H45 0.5838 0.9802 0.2676 0.034 Uiso calc 1
C C46 0.5991(2) 0.96841(10) 0.38037(9) 0.0245(3) Uani d 1
H H46 0.6490 1.0201 0.3912 0.029 Uiso calc 1
C C47 0.56752(19) 0.91834(9) 0.43844(8) 0.0188(3) Uani d 1
H H47 0.5947 0.9341 0.4889 0.023 Uiso calc 1
C C47A 0.49375(18) 0.84374(8) 0.41858(8) 0.0152(3) Uani d 1
C C421 0.29762(18) 0.64495(8) 0.43257(8) 0.0159(3) Uani d 1
C C422 0.35900(19) 0.60603(9) 0.49895(8) 0.0182(3) Uani d 1
H H422 0.4385 0.6330 0.5351 0.022 Uiso calc 1
C C423 0.3047(2) 0.52811(9) 0.51256(8) 0.0206(3) Uani d 1
H H423 0.3450 0.5015 0.5579 0.025 Uiso calc 1
C C424 0.1902(2) 0.49038(9) 0.45830(9) 0.0212(3) Uani d 1
C C425 0.1225(2) 0.52835(9) 0.39307(9) 0.0230(3) Uani d 1
H H425 0.0410 0.5014 0.3577 0.028 Uiso calc 1
C C426 0.1757(2) 0.60616(9) 0.38024(8) 0.0201(3) Uani d 1
H H426 0.1296 0.6334 0.3360 0.024 Uiso calc 1
N N44 0.14400(19) 0.40542(8) 0.46861(8) 0.0263(3) Uani d 1
O O441 0.05373(19) 0.37147(8) 0.41637(8) 0.0371(3) Uani d 1
O O442 0.19797(18) 0.37238(7) 0.52743(8) 0.0345(3) Uani d 1
N N51 0.12807(16) 0.77767(7) 0.53523(7) 0.0159(2) Uani d 1
H H51 0.067(2) 0.7404(11) 0.5551(10) 0.019 Uiso d 1
C C57 0.02756(19) 0.85190(9) 0.51743(8) 0.0182(3) Uani d 1
H H57A 0.0750 0.8953 0.5516 0.022 Uiso calc 1
H H57B -0.0969 0.8430 0.5248 0.022 Uiso calc 1
C C51 0.03723(18) 0.87764(9) 0.43807(8) 0.0173(3) Uani d 1
C C52 -0.0157(2) 0.82320(9) 0.38102(9) 0.0230(3) Uani d 1
H H52 -0.0560 0.7712 0.3929 0.028 Uiso calc 1
C C53 -0.0101(2) 0.84395(10) 0.30743(9) 0.0260(3) Uani d 1
H H53 -0.0425 0.8063 0.2687 0.031 Uiso calc 1
C C54 0.0436(2) 0.92092(9) 0.29170(8) 0.0221(3) Uani d 1
C C55 0.0966(2) 0.97679(9) 0.34606(9) 0.0213(3) Uani d 1
H H55 0.1325 1.0293 0.3337 0.026 Uiso calc 1
C C56 0.09556(19) 0.95360(9) 0.41978(8) 0.0195(3) Uani d 1
H H56 0.1355 0.9903 0.4584 0.023 Uiso calc 1
N N54 0.0453(2) 0.94243(9) 0.21334(8) 0.0274(3) Uani d 1
O O541 0.0520(2) 0.88772(9) 0.16802(7) 0.0450(4) Uani d 1
O O542 0.0417(2) 1.01342(8) 0.19625(7) 0.0371(3) Uani d 1
O O61 0.18690(13) 0.81298(6) 0.68725(5) 0.0184(2) Uani d 1
C C61 0.2153(2) 0.84133(10) 0.76322(8) 0.0207(3) Uani d 1
H H61A 0.2848 0.8016 0.7942 0.031 Uiso calc 1
H H61B 0.1015 0.8489 0.7818 0.031 Uiso calc 1
H H61C 0.2787 0.8927 0.7652 0.031 Uiso calc 1

loop_
_atom_site_aniso_label
_atom_site_aniso_U_11
_atom_site_aniso_U_22
_atom_site_aniso_U_33
_atom_site_aniso_U_12
_atom_site_aniso_U_13
_atom_site_aniso_U_23
N1 0.0150(6) 0.0168(6) 0.0118(5) 0.0000(4) 0.0007(4) 0.0017(4)
C2 0.0151(6) 0.0155(6) 0.0136(6) -0.0002(5) 0.0007(5) 0.0016(5)
N3 0.0142(6) 0.0187(6) 0.0129(5) 0.0000(4) 0.0012(4) 0.0006(4)
C4 0.0153(6) 0.0135(6) 0.0117(6) -0.0001(5) 0.0007(5) 0.0002(5)
C5 0.0131(6) 0.0140(6) 0.0145(6) -0.0009(5) -0.0002(5) 0.0002(5)
C6 0.0139(6) 0.0137(6) 0.0152(6) -0.0002(5) 0.0032(5) 0.0011(5)
N21 0.0141(6) 0.0318(7) 0.0117(6) 0.0004(5) 0.0003(5) 0.0012(5)
N41 0.0144(5) 0.0147(5) 0.0117(5) -0.0017(4) 0.0006(4) -0.0001(4)
C42 0.0130(6) 0.0170(6) 0.0133(6) 0.0000(5) 0.0007(5) -0.0018(5)
N43 0.0179(6) 0.0196(6) 0.0132(5) -0.0017(5) 0.0016(4) -0.0004(4)
C43A 0.0167(7) 0.0208(7) 0.0144(6) -0.0016(5) 0.0013(5) 0.0005(5)
C44 0.0271(8) 0.0311(8) 0.0141(7) -0.0062(6) 0.0008(6) 0.0038(6)
C45 0.0306(8) 0.0310(9) 0.0219(8) -0.0100(7) 0.0001(6) 0.0104(6)
C46 0.0251(8) 0.0215(7) 0.0256(8) -0.0073(6) -0.0026(6) 0.0054(6)
C47 0.0176(7) 0.0198(7) 0.0181(7) -0.0023(5) -0.0010(5) 0.0004(5)
C47A 0.0132(6) 0.0182(7) 0.0141(6) 0.0003(5) 0.0013(5) 0.0020(5)
C421 0.0161(6) 0.0157(6) 0.0166(6) 0.0001(5) 0.0050(5) -0.0018(5)
C422 0.0204(7) 0.0176(7) 0.0166(7) 0.0008(5) 0.0021(5) -0.0021(5)
C423 0.0237(7) 0.0188(7) 0.0201(7) 0.0022(6) 0.0062(6) 0.0013(6)
C424 0.0219(7) 0.0155(7) 0.0282(8) -0.0025(5) 0.0107(6) -0.0019(6)
C425 0.0219(7) 0.0225(7) 0.0247(7) -0.0064(6) 0.0033(6) -0.0053(6)
C426 0.0207(7) 0.0221(7) 0.0172(7) -0.0027(6) 0.0011(5) -0.0012(6)
N44 0.0282(7) 0.0192(6) 0.0337(8) -0.0033(5) 0.0129(6) -0.0012(6)
O441 0.0477(8) 0.0258(6) 0.0388(7) -0.0170(6) 0.0094(6) -0.0050(5)
O442 0.0417(7) 0.0222(6) 0.0407(7) -0.0029(5) 0.0089(6) 0.0074(5)
N51 0.0132(6) 0.0181(6) 0.0157(6) -0.0031(4) -0.0004(4) 0.0005(5)
C57 0.0152(6) 0.0236(7) 0.0153(6) 0.0026(5) 0.0005(5) -0.0015(5)
C51 0.0136(6) 0.0207(7) 0.0169(6) 0.0029(5) -0.0006(5) -0.0013(5)
C52 0.0311(8) 0.0177(7) 0.0190(7) -0.0018(6) -0.0017(6) 0.0002(6)
C53 0.0374(9) 0.0216(8) 0.0174(7) -0.0005(6) -0.0028(6) -0.0024(6)
C54 0.0244(8) 0.0234(7) 0.0182(7) 0.0035(6) 0.0023(6) 0.0018(6)
C55 0.0202(7) 0.0187(7) 0.0255(8) 0.0004(5) 0.0050(6) 0.0005(6)
C56 0.0163(7) 0.0203(7) 0.0216(7) -0.0004(5) 0.0013(5) -0.0038(6)
N54 0.0330(8) 0.0278(7) 0.0218(7) 0.0025(6) 0.0041(6) 0.0026(6)
O541 0.0782(11) 0.0365(7) 0.0195(6) 0.0000(7) 0.0035(6) -0.0028(5)
O542 0.0528(8) 0.0285(6) 0.0323(7) 0.0053(6) 0.0137(6) 0.0103(5)
O61 0.0140(5) 0.0274(5) 0.0141(5) -0.0009(4) 0.0032(4) -0.0018(4)
C61 0.0196(7) 0.0284(8) 0.0149(7) -0.0001(6) 0.0050(5) -0.0029(6)

loop_
_atom_type_symbol
_atom_type_description
_atom_type_scat_dispersion_real
_atom_type_scat_dispersion_imag
_atom_type_scat_source
C C 0.0033 0.0016 'International Tables Vol C Tables 4.2.6.8 and 6.1.1.4'
H H 0.0000 0.0000 'International Tables Vol C Tables 4.2.6.8 and 6.1.1.4'
N N 0.0061 0.0033 'International Tables Vol C Tables 4.2.6.8 and 6.1.1.4'
O O 0.0106 0.0060 'International Tables Vol C Tables 4.2.6.8 and 6.1.1.4'

loop_
_geom_angle_atom_site_label_1
_geom_angle_atom_site_label_2
_geom_angle_atom_site_label_3
_geom_angle
C6 N1 C2 115.83(12)
N3 C2 N21 117.45(13)
N3 C2 N1 125.93(13)
N21 C2 N1 116.57(12)
C4 N3 C2 115.23(12)
N3 C4 C5 125.28(12)
N3 C4 N41 113.98(12)
C5 C4 N41 120.60(12)
C4 C5 N51 122.92(12)
C4 C5 C6 113.22(12)
N51 C5 C6 123.77(12)
N1 C6 O61 119.48(12)
N1 C6 C5 124.24(12)
O61 C6 C5 116.28(12)
C2 N21 H21A 117.6(13)
C2 N21 H21B 115.8(12)
H21A N21 H21B 119.9(17)
C42 N41 C47A 106.43(11)
C42 N41 C4 131.47(12)
C47A N41 C4 121.79(11)
N43 C42 N41 112.51(12)
N43 C42 C421 121.96(12)
N41 C42 C421 125.44(12)
C42 N43 C43A 105.76(12)
N43 C43A C44 130.11(13)
N43 C43A C47A 109.88(12)
C44 C43A C47A 120.00(14)
C45 C44 C43A 117.24(14)
C45 C44 H44 121.4
C43A C44 H44 121.4
C44 C45 C46 121.97(14)
C44 C45 H45 119.0
C46 C45 H45 119.0
C47 C46 C45 121.48(14)
C47 C46 H46 119.3
C45 C46 H46 119.3
C46 C47 C47A 116.18(14)
C46 C47 H47 121.9
C47A C47 H47 121.9
C47 C47A N41 131.40(13)
C47 C47A C43A 123.11(13)
N41 C47A C43A 105.40(12)
C422 C421 C426 119.72(13)
C422 C421 C42 122.47(13)
C426 C421 C42 117.64(13)
C423 C422 C421 120.51(14)
C423 C422 H422 119.7
C421 C422 H422 119.7
C424 C423 C422 118.18(14)
C424 C423 H423 120.9
C422 C423 H423 120.9
C425 C424 C423 122.60(14)
C425 C424 N44 118.36(14)
C423 C424 N44 118.98(14)
C426 C425 C424 118.87(14)
C426 C425 H425 120.6
C424 C425 H425 120.6
C425 C426 C421 120.02(14)
C425 C426 H426 120.0
C421 C426 H426 120.0
O442 N44 O441 123.98(14)
O442 N44 C424 118.65(14)
O441 N44 C424 117.37(14)
C5 N51 C57 115.66(11)
C5 N51 H51 112.5(12)
C57 N51 H51 112.9(12)
N51 C57 C51 111.13(11)
N51 C57 H57A 109.4
C51 C57 H57A 109.4
N51 C57 H57B 109.4
C51 C57 H57B 109.4
H57A C57 H57B 108.0
C56 C51 C52 118.87(14)
C56 C51 C57 122.54(13)
C52 C51 C57 118.59(13)
C53 C52 C51 120.84(14)
C53 C52 H52 119.6
C51 C52 H52 119.6
C54 C53 C52 118.31(14)
C54 C53 H53 120.8
C52 C53 H53 120.8
C55 C54 C53 122.92(14)
C55 C54 N54 119.48(14)
C53 C54 N54 117.60(14)
C54 C55 C56 117.69(14)
C54 C55 H55 121.2
C56 C55 H55 121.2
C55 C56 C51 121.29(14)
C55 C56 H56 119.4
C51 C56 H56 119.4
O542 N54 O541 123.10(15)
O542 N54 C54 118.65(14)
O541 N54 C54 118.25(14)
C6 O61 C61 117.01(11)
O61 C61 H61A 109.5
O61 C61 H61B 109.5
H61A C61 H61B 109.5
O61 C61 H61C 109.5
H61A C61 H61C 109.5
H61B C61 H61C 109.5

loop_
_geom_bond_atom_site_label_1
_geom_bond_atom_site_label_2
_geom_bond_distance
N1 C6 1.3192(18)
N1 C2 1.3546(18)
C2 N3 1.3426(17)
C2 N21 1.3520(18)
N3 C4 1.3366(18)
C4 C5 1.3804(19)
C4 N41 1.4270(17)
C5 N51 1.4144(17)
C5 C6 1.4179(19)
C6 O61 1.3439(17)
N21 H21A 0.88(2)
N21 H21B 0.90(2)
N41 C42 1.3825(17)
N41 C47A 1.3914(18)
C42 N43 1.3153(18)
C42 C421 1.4694(19)
N43 C43A 1.3867(19)
C43A C44 1.400(2)
C43A C47A 1.4021(19)
C44 C45 1.383(2)
C44 H44 0.9500
C45 C46 1.406(2)
C45 H45 0.9500
C46 C47 1.386(2)
C46 H46 0.9500
C47 C47A 1.390(2)
C47 H47 0.9500
C421 C422 1.395(2)
C421 C426 1.403(2)
C422 C423 1.391(2)
C422 H422 0.9500
C423 C424 1.385(2)
C423 H423 0.9500
C424 C425 1.383(2)
C424 N44 1.4719(19)
C425 C426 1.383(2)
C425 H425 0.9500
C426 H426 0.9500
N44 O442 1.2248(19)
N44 O441 1.2376(19)
N51 C57 1.4680(18)
N51 H51 0.879(19)
C57 C51 1.5116(19)
C57 H57A 0.9900
C57 H57B 0.9900
C51 C56 1.392(2)
C51 C52 1.396(2)
C52 C53 1.384(2)
C52 H52 0.9500
C53 C54 1.383(2)
C53 H53 0.9500
C54 C55 1.378(2)
C54 N54 1.466(2)
C55 C56 1.392(2)
C55 H55 0.9500
C56 H56 0.9500
N54 O542 1.2184(19)
N54 O541 1.230(2)
O61 C61 1.4465(17)
C61 H61A 0.9800
C61 H61B 0.9800
C61 H61C 0.9800

loop_
_geom_hbond_atom_site_label_D
_geom_hbond_atom_site_label_H
_geom_hbond_atom_site_label_A
_geom_hbond_site_symmetry_A
_geom_hbond_distance_DH
_geom_hbond_distance_HA
_geom_hbond_distance_DA
_geom_hbond_angle_DHA
_geom_hbond_publ_flag
N21 H21A N43 4_676 0.88(2) 2.14(2) 2.9774(18) 160.7(16) no
N21 H21B O61 1_655 0.90(2) 2.37(2) 3.0595(16) 133.1(16) no
N51 H51 O441 3_566 0.879(17) 2.166(18) 3.0241(18) 165.0(16) no
C53 H53 N1 4_575 0.95 2.50 3.396(2) 157 no
C422 H422 O541 4_676 0.95 2.48 3.236(2) 136 no

loop_
_geom_torsion_atom_site_label_1
_geom_torsion_atom_site_label_2
_geom_torsion_atom_site_label_3
_geom_torsion_atom_site_label_4
_geom_torsion
C6 N1 C2 N3 4.6(2)
C6 N1 C2 N21 -177.75(13)
N21 C2 N3 C4 177.58(13)
N1 C2 N3 C4 -4.8(2)
C2 N3 C4 C5 0.3(2)
C2 N3 C4 N41 175.96(11)
N3 C4 C5 N51 -179.77(13)
N41 C4 C5 N51 4.9(2)
N3 C4 C5 C6 3.5(2)
N41 C4 C5 C6 -171.85(12)
C2 N1 C6 O61 -178.90(12)
C2 N1 C6 C5 0.0(2)
C4 C5 C6 N1 -3.7(2)
N51 C5 C6 N1 179.60(13)
C4 C5 C6 O61 175.28(12)
N51 C5 C6 O61 -1.4(2)
N3 C4 N41 C42 125.40(15)
C5 C4 N41 C42 -58.8(2)
N3 C4 N41 C47A -61.90(17)
C5 C4 N41 C47A 113.94(15)
C47A N41 C42 N43 0.74(16)
C4 N41 C42 N43 174.27(13)
C47A N41 C42 C421 177.20(13)
C4 N41 C42 C421 -9.3(2)
N41 C42 N43 C43A -1.04(16)
C421 C42 N43 C43A -177.63(13)
C42 N43 C43A C44 -178.52(16)
C42 N43 C43A C47A 0.94(16)
N43 C43A C44 C45 177.90(16)
C47A C43A C44 C45 -1.5(2)
C43A C44 C45 C46 0.1(3)
C44 C45 C46 C47 0.8(3)
C45 C46 C47 C47A -0.2(2)
C46 C47 C47A N41 -177.19(15)
C46 C47 C47A C43A -1.3(2)
C42 N41 C47A C47 176.32(15)
C4 N41 C47A C47 2.0(2)
C42 N41 C47A C43A -0.11(15)
C4 N41 C47A C43A -174.41(12)
N43 C43A C47A C47 -177.31(13)
C44 C43A C47A C47 2.2(2)
N43 C43A C47A N41 -0.50(16)
C44 C43A C47A N41 179.02(14)
N43 C42 C421 C422 149.75(14)
N41 C42 C421 C422 -26.4(2)
N43 C42 C421 C426 -25.5(2)
N41 C42 C421 C426 158.37(14)
C426 C421 C422 C423 2.1(2)
C42 C421 C422 C423 -173.01(13)
C421 C422 C423 C424 0.7(2)
C422 C423 C424 C425 -2.9(2)
C422 C423 C424 N44 174.41(13)
C423 C424 C425 C426 2.2(2)
N44 C424 C425 C426 -175.09(14)
C424 C425 C426 C421 0.7(2)
C422 C421 C426 C425 -2.8(2)
C42 C421 C426 C425 172.56(13)
C425 C424 N44 O442 -177.24(15)
C423 C424 N44 O442 5.3(2)
C425 C424 N44 O441 3.5(2)
C423 C424 N44 O441 -173.89(15)
C4 C5 N51 C57 -99.47(15)
C6 C5 N51 C57 76.92(17)
C5 N51 C57 C51 99.45(14)
N51 C57 C51 C56 -124.40(14)
N51 C57 C51 C52 56.08(17)
C56 C51 C52 C53 0.2(2)
C57 C51 C52 C53 179.69(15)
C51 C52 C53 C54 -2.1(3)
C52 C53 C54 C55 1.9(3)
C52 C53 C54 N54 -178.78(15)
C53 C54 C55 C56 0.2(2)
N54 C54 C55 C56 -179.06(14)
C54 C55 C56 C51 -2.2(2)
C52 C51 C56 C55 2.1(2)
C57 C51 C56 C55 -177.44(13)
C55 C54 N54 O542 -21.6(2)
C53 C54 N54 O542 159.07(16)
C55 C54 N54 O541 157.66(16)
C53 C54 N54 O541 -21.6(2)
N1 C6 O61 C61 7.45(19)
C5 C6 O61 C61 -171.57(12)

_cod_database_fobs_code 2021776
